data_1512227
loop_
_publ_author_name
'Zhan, Ming'
'Zhang, Shaoguang'
'Zhang, Wen-Xiong'
'Xi, Zhenfeng'

_publ_section_title
;
 Diazo Compounds as Electrophiles To React with 1,4-Dilithio-1,3-dienes:
 Efficient Synthesis of 1-Imino-pyrrole Derivatives.
;
_journal_issue 16
_journal_name_full 'Organic letters'
_journal_page_first 4182
_journal_page_last 4185
_journal_paper_doi 10.1021/ol401878q
_journal_volume 15
_journal_year 2013
_chemical_formula_sum 'C33 H30 N2'
_chemical_formula_weight 454.59
_chemical_name_systematic
; 
 ? 
;
_space_group_IT_number 14
_symmetry_cell_setting monoclinic
_symmetry_space_group_name_Hall '-P 2ybc'
_symmetry_space_group_name_H-M 'P 1 21/c 1'
_atom_sites_solution_hydrogens geom
_atom_sites_solution_primary direct
_atom_sites_solution_secondary difmap
_audit_creation_method SHELXL-97
_cell_angle_alpha 90.00
_cell_angle_beta 93.02(3)
_cell_angle_gamma 90.00
_cell_formula_units_Z 4
_cell_length_a 14.738(3)
_cell_length_b 20.322(4)
_cell_length_c 8.7366(17)
_cell_measurement_temperature 293(2)
_cell_measurement_theta_max 27.48
_cell_measurement_theta_min 1.38
_cell_volume 2613.0(9)
_computing_cell_refinement Rapid-AUTO
_computing_data_collection 'Rapid-AUTO (Rigaku,2000)'
_computing_data_reduction 'CrystalStructure (Rigaku/MSC,2000)'
_computing_molecular_graphics 'Siemens SHELXTL V4.2,(Sheldrick,1990)'
_computing_publication_material SHELXL-97,(Sheldrick,1997)
_computing_structure_refinement SHELXL-97,(Sheldrick,1997)
_computing_structure_solution SHELXS-97,(Sheldrick,1997)
_diffrn_ambient_temperature 293(2)
_diffrn_detector_area_resol_mean 10.00
_diffrn_measured_fraction_theta_full 0.994
_diffrn_measured_fraction_theta_max 0.994
_diffrn_measurement_device_type 'Rigaku RAXIS RAPID IP'
_diffrn_measurement_method \W
_diffrn_radiation_monochromator graphite
_diffrn_radiation_source 'fine-focus sealed tube'
_diffrn_radiation_type MoK\a
_diffrn_radiation_wavelength 0.71073
_diffrn_reflns_av_R_equivalents 0.0845
_diffrn_reflns_av_sigmaI/netI 0.2956
_diffrn_reflns_limit_h_max 19
_diffrn_reflns_limit_h_min -19
_diffrn_reflns_limit_k_max 26
_diffrn_reflns_limit_k_min -26
_diffrn_reflns_limit_l_max 11
_diffrn_reflns_limit_l_min -11
_diffrn_reflns_number 11308
_diffrn_reflns_theta_full 27.48
_diffrn_reflns_theta_max 27.48
_diffrn_reflns_theta_min 1.38
_diffrn_standards_decay_% 0
_diffrn_standards_interval_count 0
_diffrn_standards_interval_time 0
_diffrn_standards_number 0
_exptl_absorpt_coefficient_mu 0.067
_exptl_absorpt_correction_T_max 0.9867
_exptl_absorpt_correction_T_min 0.9802
_exptl_absorpt_correction_type empirical
_exptl_absorpt_process_details
; 
                                  HIGASHI, T. (1995). Abscor-Empirical 
                                  Absorption Correction based on Fourier 
                                  Series Approximation. 
                                  Rigaku Corporation,Tokyo,Japan. 
;
_exptl_crystal_density_diffrn 1.155
_exptl_crystal_density_method 'not measured'
_exptl_crystal_F_000 968
_exptl_crystal_size_max 0.30
_exptl_crystal_size_mid 0.30
_exptl_crystal_size_min 0.20
_refine_diff_density_max 0.398
_refine_diff_density_min -0.318
_refine_diff_density_rms 0.100
_refine_ls_extinction_coef 0.0254(12)
_refine_ls_extinction_expression Fc^*^=kFc[1+0.001xFc^2^\l^3^/sin(2\q)]^-1/4^
_refine_ls_extinction_method SHELXL
_refine_ls_goodness_of_fit_ref 1.014
_refine_ls_hydrogen_treatment none
_refine_ls_matrix_type full
_refine_ls_number_parameters 319
_refine_ls_number_reflns 5958
_refine_ls_number_restraints 0
_refine_ls_restrained_S_all 1.014
_refine_ls_R_factor_all 0.2234
_refine_ls_R_factor_gt 0.0646
_refine_ls_shift/su_max 0.000
_refine_ls_shift/su_mean 0.000
_refine_ls_structure_factor_coef Fsqd
_refine_ls_weighting_details 'calc w=1/[\s^2^(Fo^2^)+(0.0250P)^2^+0.0000P] where P=(Fo^2^+2Fc^2^)/3'
_refine_ls_weighting_scheme calc
_refine_ls_wR_factor_gt 0.1106
_refine_ls_wR_factor_ref 0.1481
_reflns_number_gt 1468
_reflns_number_total 5958
_reflns_threshold_expression >2sigma(I)
_cod_data_source_file ol401878q_si_002.cif
_cod_data_source_block p21cxx
_cod_depositor_comments
;
The following automatic conversions were performed:

'_exptl_absorpt_correction_type' value 'Empirical' changed to
'empirical' according to
/home/saulius/struct/CIF-dictionaries/cif_core.dic dictionary named
'cif_core.dic' version 2.4.2 from 2011-04-26.

Automatic conversion script
Id: cif_fix_values 1891 2012-01-12 08:04:46Z andrius 
;
_cod_original_cell_volume 2613.2(9)
_cod_original_sg_symbol_H-M P2(1)/c
_cod_database_code 1512227

loop_
_symmetry_equiv_pos_as_xyz
'x, y, z'
'-x, y+1/2, -z+1/2'
'-x, -y, -z'
'x, -y-1/2, z-1/2'

loop_
_atom_site_label
_atom_site_type_symbol
_atom_site_fract_x
_atom_site_fract_y
_atom_site_fract_z
_atom_site_U_iso_or_equiv
_atom_site_adp_type
_atom_site_occupancy
_atom_site_symmetry_multiplicity
_atom_site_calc_flag
_atom_site_refinement_flags
C1 C 0.1631(3) 0.5915(3) 0.8208(6) 0.122(2) Uani 1 1 d .
H1A H 0.1859 0.6339 0.7934 0.183 Uiso 1 1 calc R
H1B H 0.1520 0.5910 0.9280 0.183 Uiso 1 1 calc R
H1C H 0.1075 0.5828 0.7621 0.183 Uiso 1 1 calc R
C2 C 0.2310(3) 0.5403(2) 0.7878(5) 0.0655(13) Uani 1 1 d .
H2A H 0.2069 0.4979 0.8163 0.079 Uiso 1 1 calc R
H2B H 0.2853 0.5483 0.8528 0.079 Uiso 1 1 calc R
C3 C 0.2577(3) 0.5363(2) 0.6256(5) 0.0462(11) Uani 1 1 d .
C4 C 0.3264(2) 0.56489(19) 0.5517(5) 0.0446(11) Uani 1 1 d .
C5 C 0.3640(3) 0.6842(2) 0.6026(6) 0.105(2) Uani 1 1 d .
H5A H 0.3542 0.6943 0.4957 0.157 Uiso 1 1 calc R
H5B H 0.4110 0.7120 0.6468 0.157 Uiso 1 1 calc R
H5C H 0.3088 0.6914 0.6539 0.157 Uiso 1 1 calc R
C6 C 0.3917(3) 0.6144(2) 0.6202(5) 0.0596(13) Uani 1 1 d .
H6A H 0.4012 0.6050 0.7288 0.072 Uiso 1 1 calc R
H6B H 0.4496 0.6087 0.5740 0.072 Uiso 1 1 calc R
C7 C 0.3224(2) 0.54215(18) 0.3973(5) 0.0414(11) Uani 1 1 d .
C8 C 0.3821(3) 0.5640(2) 0.2754(5) 0.0428(11) Uani 1 1 d .
C9 C 0.3535(3) 0.6129(2) 0.1731(5) 0.0643(14) Uani 1 1 d .
H9 H 0.2960 0.6312 0.1789 0.077 Uiso 1 1 calc R
C10 C 0.4106(3) 0.6345(2) 0.0620(5) 0.0720(15) Uani 1 1 d .
H10 H 0.3912 0.6680 -0.0046 0.086 Uiso 1 1 calc R
C11 C 0.4934(4) 0.6080(3) 0.0491(6) 0.0758(17) Uani 1 1 d .
H11 H 0.5310 0.6222 -0.0263 0.091 Uiso 1 1 calc R
C12 C 0.5204(3) 0.5603(3) 0.1480(6) 0.0774(17) Uani 1 1 d .
H12 H 0.5773 0.5414 0.1387 0.093 Uiso 1 1 calc R
C13 C 0.4670(2) 0.5381(2) 0.2630(5) 0.0626(14) Uani 1 1 d .
H13 H 0.4887 0.5059 0.3312 0.075 Uiso 1 1 calc R
C14 C 0.2506(3) 0.49948(19) 0.3800(5) 0.0441(11) Uani 1 1 d .
C15 C 0.2148(3) 0.4622(2) 0.2452(5) 0.0466(12) Uani 1 1 d .
C16 C 0.2766(3) 0.4282(2) 0.1606(5) 0.0608(14) Uani 1 1 d .
H16 H 0.3382 0.4312 0.1890 0.073 Uiso 1 1 calc R
C17 C 0.2506(3) 0.3911(3) 0.0395(7) 0.092(2) Uani 1 1 d .
H17 H 0.2939 0.3687 -0.0139 0.111 Uiso 1 1 calc R
C18 C 0.1623(5) 0.3862(3) -0.0053(6) 0.100(2) Uani 1 1 d .
H18 H 0.1453 0.3593 -0.0882 0.120 Uiso 1 1 calc R
C19 C 0.0964(3) 0.4199(3) 0.0688(6) 0.0838(18) Uani 1 1 d .
H19 H 0.0357 0.4171 0.0344 0.101 Uiso 1 1 calc R
C20 C 0.1226(3) 0.4591(2) 0.1988(5) 0.0646(14) Uani 1 1 d .
H20 H 0.0795 0.4820 0.2515 0.078 Uiso 1 1 calc R
C21 C 0.1408(2) 0.3953(2) 0.5459(4) 0.0386(10) Uani 1 1 d .
C22 C 0.2242(2) 0.35799(19) 0.5047(5) 0.0427(11) Uani 1 1 d .
C23 C 0.3072(2) 0.3690(2) 0.5802(5) 0.0504(12) Uani 1 1 d .
H23 H 0.3128 0.4009 0.6565 0.061 Uiso 1 1 calc R
C24 C 0.3818(3) 0.3329(2) 0.5428(6) 0.0677(15) Uani 1 1 d .
H24 H 0.4377 0.3409 0.5936 0.081 Uiso 1 1 calc R
C25 C 0.3749(3) 0.2859(3) 0.4328(7) 0.0791(18) Uani 1 1 d .
H25 H 0.4258 0.2616 0.4094 0.095 Uiso 1 1 calc R
C26 C 0.2953(3) 0.2743(2) 0.3581(6) 0.0778(16) Uani 1 1 d .
H26 H 0.2912 0.2424 0.2817 0.093 Uiso 1 1 calc R
C27 C 0.2180(3) 0.3097(2) 0.3939(5) 0.0619(14) Uani 1 1 d .
H27 H 0.1624 0.3008 0.3428 0.074 Uiso 1 1 calc R
C28 C 0.0554(2) 0.35807(19) 0.5790(4) 0.0416(11) Uani 1 1 d .
C29 C 0.0605(2) 0.2929(2) 0.6256(5) 0.0556(13) Uani 1 1 d .
H29 H 0.1162 0.2712 0.6314 0.067 Uiso 1 1 calc R
C30 C -0.0180(3) 0.2599(2) 0.6634(5) 0.0777(17) Uani 1 1 d .
H30 H -0.0140 0.2163 0.6951 0.093 Uiso 1 1 calc R
C31 C -0.1014(3) 0.2907(2) 0.6547(6) 0.0874(18) Uani 1 1 d .
H31 H -0.1533 0.2685 0.6822 0.105 Uiso 1 1 calc R
C32 C -0.1063(3) 0.3545(2) 0.6047(6) 0.0882(18) Uani 1 1 d .
H32 H -0.1622 0.3756 0.5956 0.106 Uiso 1 1 calc R
C33 C -0.0292(3) 0.3874(2) 0.5680(5) 0.0637(14) Uani 1 1 d .
H33 H -0.0340 0.4308 0.5347 0.076 Uiso 1 1 calc R
N1 N 0.13382(19) 0.45832(16) 0.5609(4) 0.0447(9) Uani 1 1 d .
N2 N 0.21114(18) 0.49590(15) 0.5217(4) 0.0436(9) Uani 1 1 d .

loop_
_atom_site_aniso_label
_atom_site_aniso_U_11
_atom_site_aniso_U_22
_atom_site_aniso_U_33
_atom_site_aniso_U_23
_atom_site_aniso_U_13
_atom_site_aniso_U_12
C1 0.100(4) 0.170(7) 0.100(5) -0.027(4) 0.037(3) 0.021(4)
C2 0.071(3) 0.051(3) 0.076(4) -0.013(3) 0.018(3) -0.017(3)
C3 0.064(3) 0.037(3) 0.038(3) -0.009(2) 0.009(2) -0.007(2)
C4 0.047(2) 0.040(3) 0.047(3) 0.000(2) 0.014(2) -0.010(2)
C5 0.109(4) 0.048(4) 0.156(6) -0.010(4) -0.001(4) -0.016(3)
C6 0.056(3) 0.060(3) 0.063(3) -0.007(3) 0.003(2) -0.024(3)
C7 0.037(2) 0.028(2) 0.059(3) -0.001(2) 0.004(2) -0.006(2)
C8 0.044(2) 0.038(3) 0.048(3) -0.003(2) 0.012(2) -0.006(2)
C9 0.064(3) 0.053(3) 0.078(4) 0.002(3) 0.019(3) 0.007(3)
C10 0.105(4) 0.055(3) 0.059(4) 0.011(3) 0.027(3) -0.004(3)
C11 0.081(4) 0.081(5) 0.067(4) -0.023(3) 0.027(3) -0.030(3)
C12 0.045(3) 0.106(5) 0.083(5) -0.010(4) 0.016(3) -0.008(3)
C13 0.041(2) 0.076(4) 0.071(4) 0.003(3) 0.005(3) 0.011(3)
C14 0.053(3) 0.035(3) 0.045(3) -0.002(2) 0.009(2) 0.002(2)
C15 0.046(3) 0.037(3) 0.057(3) 0.009(3) 0.006(3) -0.007(2)
C16 0.077(3) 0.052(3) 0.053(4) -0.022(3) 0.002(3) -0.027(3)
C17 0.071(4) 0.100(5) 0.107(6) 0.017(4) 0.019(4) -0.028(4)
C18 0.191(7) 0.066(4) 0.048(4) -0.015(3) 0.057(5) -0.020(5)
C19 0.082(4) 0.094(5) 0.072(4) 0.025(4) -0.033(3) -0.052(4)
C20 0.062(3) 0.068(4) 0.065(4) 0.009(3) 0.009(3) -0.011(3)
C21 0.042(2) 0.037(3) 0.037(3) 0.000(2) 0.0030(19) -0.010(2)
C22 0.042(3) 0.029(3) 0.058(3) 0.000(2) 0.017(2) 0.002(2)
C23 0.039(2) 0.050(3) 0.061(3) 0.001(2) -0.001(2) -0.006(2)
C24 0.041(3) 0.055(4) 0.108(5) 0.004(3) 0.007(3) -0.006(3)
C25 0.036(3) 0.068(4) 0.134(6) 0.012(4) 0.019(3) -0.001(3)
C26 0.088(4) 0.048(3) 0.102(5) -0.011(3) 0.049(4) 0.014(3)
C27 0.065(3) 0.047(3) 0.074(4) -0.004(3) 0.004(3) -0.014(3)
C28 0.044(2) 0.031(3) 0.050(3) 0.003(2) 0.002(2) -0.002(2)
C29 0.041(2) 0.038(3) 0.088(4) 0.014(3) 0.004(2) 0.000(2)
C30 0.067(3) 0.047(3) 0.119(5) 0.026(3) 0.007(3) -0.014(3)
C31 0.045(3) 0.057(4) 0.162(6) 0.022(4) 0.018(3) -0.010(3)
C32 0.043(3) 0.054(4) 0.168(6) 0.024(4) 0.022(3) -0.003(3)
C33 0.051(3) 0.038(3) 0.102(4) 0.013(3) 0.011(3) 0.006(2)
N1 0.0451(19) 0.036(2) 0.054(2) 0.002(2) 0.0076(16) -0.004(2)
N2 0.0409(19) 0.034(2) 0.057(3) 0.001(2) 0.0121(19) -0.0097(17)

loop_
_atom_type_symbol
_atom_type_description
_atom_type_scat_dispersion_real
_atom_type_scat_dispersion_imag
_atom_type_scat_source
C C 0.0033 0.0016 'International Tables Vol C Tables 4.2.6.8 and 6.1.1.4'
H H 0.0000 0.0000 'International Tables Vol C Tables 4.2.6.8 and 6.1.1.4'
N N 0.0061 0.0033 'International Tables Vol C Tables 4.2.6.8 and 6.1.1.4'

loop_
_geom_angle_atom_site_label_1
_geom_angle_atom_site_label_2
_geom_angle_atom_site_label_3
_geom_angle
C2 C1 H1A 109.5
C2 C1 H1B 109.5
H1A C1 H1B 109.5
C2 C1 H1C 109.5
H1A C1 H1C 109.5
H1B C1 H1C 109.5
C1 C2 C3 115.9(4)
C1 C2 H2A 108.3
C3 C2 H2A 108.3
C1 C2 H2B 108.3
C3 C2 H2B 108.3
H2A C2 H2B 107.4
C4 C3 N2 107.4(4)
C4 C3 C2 132.0(4)
N2 C3 C2 120.6(4)
C3 C4 C7 108.5(4)
C3 C4 C6 125.2(4)
C7 C4 C6 126.2(4)
C6 C5 H5A 109.5
C6 C5 H5B 109.5
H5A C5 H5B 109.5
C6 C5 H5C 109.5
H5A C5 H5C 109.5
H5B C5 H5C 109.5
C5 C6 C4 115.7(4)
C5 C6 H6A 108.4
C4 C6 H6A 108.4
C5 C6 H6B 108.4
C4 C6 H6B 108.4
H6A C6 H6B 107.4
C14 C7 C4 107.6(3)
C14 C7 C8 126.4(4)
C4 C7 C8 125.9(3)
C13 C8 C9 118.2(4)
C13 C8 C7 121.5(4)
C9 C8 C7 120.3(4)
C8 C9 C10 120.2(4)
C8 C9 H9 119.9
C10 C9 H9 119.9
C11 C10 C9 121.1(5)
C11 C10 H10 119.4
C9 C10 H10 119.4
C12 C11 C10 118.4(5)
C12 C11 H11 120.8
C10 C11 H11 120.8
C11 C12 C13 122.7(5)
C11 C12 H12 118.6
C13 C12 H12 118.6
C8 C13 C12 119.4(4)
C8 C13 H13 120.3
C12 C13 H13 120.3
C7 C14 N2 106.9(4)
C7 C14 C15 130.9(4)
N2 C14 C15 122.2(4)
C16 C15 C20 118.5(4)
C16 C15 C14 117.6(4)
C20 C15 C14 123.8(4)
C17 C16 C15 122.2(5)
C17 C16 H16 118.9
C15 C16 H16 118.9
C16 C17 C18 120.4(6)
C16 C17 H17 119.8
C18 C17 H17 119.8
C17 C18 C19 121.5(6)
C17 C18 H18 119.3
C19 C18 H18 119.3
C18 C19 C20 118.9(5)
C18 C19 H19 120.5
C20 C19 H19 120.5
C15 C20 C19 118.4(4)
C15 C20 H20 120.8
C19 C20 H20 120.8
N1 C21 C22 126.5(4)
N1 C21 C28 113.9(3)
C22 C21 C28 119.6(3)
C23 C22 C27 118.5(4)
C23 C22 C21 121.3(4)
C27 C22 C21 120.2(4)
C24 C23 C22 120.0(4)
C24 C23 H23 120.0
C22 C23 H23 120.0
C25 C24 C23 120.9(4)
C25 C24 H24 119.5
C23 C24 H24 119.5
C26 C25 C24 120.2(5)
C26 C25 H25 119.9
C24 C25 H25 119.9
C25 C26 C27 120.4(5)
C25 C26 H26 119.8
C27 C26 H26 119.8
C22 C27 C26 120.0(4)
C22 C27 H27 120.0
C26 C27 H27 120.0
C33 C28 C29 118.0(4)
C33 C28 C21 122.0(4)
C29 C28 C21 120.1(4)
C28 C29 C30 119.7(4)
C28 C29 H29 120.2
C30 C29 H29 120.2
C31 C30 C29 121.4(4)
C31 C30 H30 119.3
C29 C30 H30 119.3
C32 C31 C30 118.6(4)
C32 C31 H31 120.7
C30 C31 H31 120.7
C31 C32 C33 120.5(4)
C31 C32 H32 119.8
C33 C32 H32 119.8
C32 C33 C28 121.9(4)
C32 C33 H33 119.1
C28 C33 H33 119.1
C21 N1 N2 115.9(3)
C3 N2 C14 109.6(3)
C3 N2 N1 122.4(3)
C14 N2 N1 128.0(3)

loop_
_geom_bond_atom_site_label_1
_geom_bond_atom_site_label_2
_geom_bond_distance
C1 C2 1.482(5)
C1 H1A 0.9600
C1 H1B 0.9600
C1 H1C 0.9600
C2 C3 1.493(5)
C2 H2A 0.9700
C2 H2B 0.9700
C3 C4 1.359(5)
C3 N2 1.381(4)
C4 C7 1.425(5)
C4 C6 1.496(5)
C5 C6 1.482(5)
C5 H5A 0.9600
C5 H5B 0.9600
C5 H5C 0.9600
C6 H6A 0.9700
C6 H6B 0.9700
C7 C14 1.370(5)
C7 C8 1.484(5)
C8 C13 1.366(5)
C8 C9 1.387(5)
C9 C10 1.388(5)
C9 H9 0.9300
C10 C11 1.345(5)
C10 H10 0.9300
C11 C12 1.345(6)
C11 H11 0.9300
C12 C13 1.384(5)
C12 H12 0.9300
C13 H13 0.9300
C14 N2 1.397(4)
C14 C15 1.474(5)
C15 C16 1.388(5)
C15 C20 1.398(5)
C16 C17 1.338(6)
C16 H16 0.9300
C17 C18 1.342(6)
C17 H17 0.9300
C18 C19 1.378(6)
C18 H18 0.9300
C19 C20 1.424(6)
C19 H19 0.9300
C20 H20 0.9300
C21 N1 1.293(4)
C21 C22 1.503(5)
C21 C28 1.510(4)
C22 C23 1.377(4)
C22 C27 1.378(5)
C23 C24 1.376(5)
C23 H23 0.9300
C24 C25 1.355(6)
C24 H24 0.9300
C25 C26 1.332(5)
C25 H25 0.9300
C26 C27 1.397(5)
C26 H26 0.9300
C27 H27 0.9300
C28 C33 1.381(4)
C28 C29 1.387(5)
C29 C30 1.391(5)
C29 H29 0.9300
C30 C31 1.377(5)
C30 H30 0.9300
C31 C32 1.369(5)
C31 H31 0.9300
C32 C33 1.371(5)
C32 H32 0.9300
C33 H33 0.9300
N1 N2 1.428(4)
